data_7209393
loop_
_publ_author_name
'Buechner, O.'
'Wickleder, M.S.'

_publ_section_title
;
 The gold sulfates M Au (S O4)2 (M = Na, K, Rb)
;
_journal_name_full
;
Zeitschrift fuer Naturforschung, Teil B. Anorganische Chemie, Organische
 Chemie (42,1987-)
;
_journal_page_first 1340
_journal_page_last 1343
_journal_volume 56
_journal_year 2001
_chemical_formula_sum 'Au Na O8 S2'
_chemical_name_systematic 'Na (Au (S O4)2)'
_space_group_IT_number 14
_symmetry_space_group_name_Hall '-P 2yn'
_symmetry_space_group_name_H-M 'P 1 21/n 1'
_cell_angle_alpha 90
_cell_angle_beta 95.69
_cell_angle_gamma 90
_cell_formula_units_Z 2
_cell_length_a 4.6907
_cell_length_b 8.4591
_cell_length_c 8.312
_cell_volume 328.188
_citation_journal_id_ASTM ZNBSEN
_cod_data_source_file gold_304.cif
_cod_data_source_block Au1Na1O8S2
_cod_original_cell_volume 328.1877
_cod_original_sg_symbol_Hall '-P 2ybc (x-z,y,z)'
_cod_original_formula_sum 'Au1 Na1 O8 S2'
_cod_database_code 7209393

loop_
_symmetry_equiv_pos_as_xyz
x,y,z
-x+1/2,y+1/2,-z+1/2
-x,-y,-z
x-1/2,-y-1/2,z-1/2

loop_
_atom_site_label
_atom_site_type_symbol
_atom_site_fract_x
_atom_site_fract_y
_atom_site_fract_z
_atom_site_occupancy
_atom_site_U_iso_or_equiv
O1 O-2 0.686 0.2997 0.4344 1 0.0
O4 O-2 -0.3289 0.1407 0.038 1 0.0
Na1 Na+1 0 0.5 0 1 0.0
O3 O-2 0.5515 0.3742 -0.128 1 0.0
S1 S+6 0.9941 0.2924 0.3873 1 0.0
Au1 Au+3 0 0 0 1 0.0
O2 O-2 0.0253 0.3887 0.2498 1 0.0
